data_4038465
loop_
_publ_author_name
'Nagahora, Noriyoshi'
'Kitahara, Kana'
'Mizuhata, Yoshiyuki'
'Tokitoh, Norihiro'
'Shioji, Kosei'
'Okuma, Kentaro'

_publ_section_title
;
 Synthesis and Properties of Thiophene-Fused Thiopyrylium Salts.
;
_journal_name_full 'The Journal of organic chemistry'
_journal_paper_doi 10.1021/acs.joc.0c00364
_journal_year 2020
_chemical_formula_moiety '2(C19 H17 S2), Cl6 Sn, 6(C2 H3 N)'
_chemical_formula_sum 'C50 H52 Cl6 N6 S4 Sn'
_chemical_formula_weight 1196.60
_space_group_crystal_system triclinic
_space_group_IT_number 2
_space_group_name_Hall '-P 1'
_space_group_name_H-M_alt 'P -1'
_symmetry_cell_setting triclinic
_symmetry_space_group_name_H-M 'P -1'
_atom_sites_solution_hydrogens geom
_audit_creation_method SHELXL-2018/1
_audit_update_record
;
2019-12-19 deposited with the CCDC.	2019-12-19 downloaded from the CCDC.
;
_cell_angle_alpha 91.881(7)
_cell_angle_beta 100.721(8)
_cell_angle_gamma 93.595(7)
_cell_formula_units_Z 1
_cell_length_a 8.9661(8)
_cell_length_b 12.1471(9)
_cell_length_c 12.7912(13)
_cell_measurement_reflns_used 5555
_cell_measurement_temperature 103(2)
_cell_measurement_theta_max 30.2070
_cell_measurement_theta_min 1.7420
_cell_volume 1364.7(2)
_computing_cell_refinement 'CrysAlisPro 1.171.39.46 (Rigaku OD, 2018)'
_computing_data_collection CrystalClear
_computing_data_reduction 'CrysAlisPro 1.171.39.46 (Rigaku OD, 2018)'
_computing_molecular_graphics 'Yadokari-XG 2009 (Wakita Nemoto et al., 2009)'
_computing_publication_material 'Yadokari-XG 2009 (Wakita,Nemoto et al., 2009)'
_computing_structure_refinement 'SHELXL-2018/1 (Sheldrick, 2018)'
_computing_structure_solution SHELXT
_diffrn_ambient_temperature 103(2)
_diffrn_measured_fraction_theta_full 0.995
_diffrn_measured_fraction_theta_max 0.995
_diffrn_measurement_device_type 'Rigaku '
_diffrn_measurement_method '\w scans'
_diffrn_radiation_monochromator graphite
_diffrn_radiation_type MoK\a
_diffrn_radiation_wavelength 0.71073
_diffrn_reflns_av_R_equivalents 0.0668
_diffrn_reflns_av_unetI/netI 0.0805
_diffrn_reflns_Laue_measured_fraction_full 0.995
_diffrn_reflns_Laue_measured_fraction_max 0.995
_diffrn_reflns_limit_h_max 10
_diffrn_reflns_limit_h_min -10
_diffrn_reflns_limit_k_max 14
_diffrn_reflns_limit_k_min -14
_diffrn_reflns_limit_l_max 15
_diffrn_reflns_limit_l_min -15
_diffrn_reflns_number 11365
_diffrn_reflns_point_group_measured_fraction_full 0.995
_diffrn_reflns_point_group_measured_fraction_max 0.995
_diffrn_reflns_theta_full 25.242
_diffrn_reflns_theta_max 25.248
_diffrn_reflns_theta_min 1.622
_diffrn_source 'fine-focus sealed X-ray tube'
_exptl_absorpt_coefficient_mu 0.955
_exptl_absorpt_correction_T_max 1.00000
_exptl_absorpt_correction_T_min 0.71882
_exptl_absorpt_correction_type multi-scan
_exptl_absorpt_process_details
;
CrysAlisPro 1.171.40.53 (Rigaku Oxford Diffraction, 2019)
Empirical absorption correction using spherical harmonics,
 implemented in SCALE3 ABSPACK scaling algorithm.
;
_exptl_crystal_colour red
_exptl_crystal_density_diffrn 1.456
_exptl_crystal_description needle
_exptl_crystal_F_000 610
_exptl_crystal_recrystallization_method 'Re-crystallisation from solvent: acetonitrile'
_exptl_crystal_size_max 0.21
_exptl_crystal_size_mid 0.02
_exptl_crystal_size_min 0.01
_refine_diff_density_max 1.773
_refine_diff_density_min -0.963
_refine_diff_density_rms 0.128
_refine_ls_extinction_method none
_refine_ls_goodness_of_fit_ref 1.028
_refine_ls_matrix_type full
_refine_ls_number_parameters 310
_refine_ls_number_reflns 4928
_refine_ls_number_restraints 0
_refine_ls_restrained_S_all 1.028
_refine_ls_R_factor_all 0.0730
_refine_ls_R_factor_gt 0.0482
_refine_ls_shift/su_max 0.001
_refine_ls_shift/su_mean 0.000
_refine_ls_structure_factor_coef Fsqd
_refine_ls_weighting_details 'w=1/[\s^2^(Fo^2^)+(0.0786P)^2^] where P=(Fo^2^+2Fc^2^)/3'
_refine_ls_weighting_scheme calc
_refine_ls_wR_factor_gt 0.1212
_refine_ls_wR_factor_ref 0.1331
_reflns_Friedel_coverage 0.000
_reflns_number_gt 3587
_reflns_number_total 4928
_reflns_threshold_expression 'I > 2\s(I)'
_cod_data_source_file jo0c00364_si_001.cif
_cod_data_source_block nn
_cod_database_code 4038465
_shelx_shelxl_version_number 2018/1
_shelx_space_group_comment
;
The symmetry employed for this shelxl refinement is uniquely defined
by the following loop, which should always be used as a source of
symmetry information in preference to the above space-group names.
They are only intended as comments.
;
_shelx_estimated_absorpt_t_min 0.825
_shelx_estimated_absorpt_t_max 0.991

loop_
_space_group_symop_operation_xyz
'x, y, z'
'-x, -y, -z'

loop_
_atom_site_label
_atom_site_type_symbol
_atom_site_fract_x
_atom_site_fract_y
_atom_site_fract_z
_atom_site_U_iso_or_equiv
_atom_site_adp_type
_atom_site_occupancy
_atom_site_site_symmetry_order
_atom_site_calc_flag
_atom_site_refinement_flags_posn
_atom_site_refinement_flags_adp
_atom_site_refinement_flags_occupancy
_atom_site_disorder_assembly
_atom_site_disorder_group
S1 S 0.21197(14) 0.63015(9) 0.45026(10) 0.0246(3) Uani 1 1 d . . . . .
C1 C 0.0898(5) 0.5407(4) 0.3608(4) 0.0235(11) Uani 1 1 d . . . . .
C2 C 0.0756(5) 0.4243(4) 0.3727(4) 0.0226(10) Uani 1 1 d . . . . .
C3 C 0.1590(5) 0.3733(4) 0.4593(4) 0.0241(11) Uani 1 1 d . . . . .
H1 H 0.139509 0.296212 0.465582 0.029 Uiso 1 1 calc R U . . .
C4 C 0.2675(5) 0.4295(4) 0.5354(4) 0.0226(10) Uani 1 1 d . . . . .
C5 C 0.3045(5) 0.5458(4) 0.5395(4) 0.0231(10) Uani 1 1 d . . . . .
C6 C 0.4277(5) 0.5824(4) 0.6230(4) 0.0242(11) Uani 1 1 d . . . . .
C7 C 0.4846(5) 0.4927(4) 0.6822(4) 0.0245(11) Uani 1 1 d . . . . .
S2 S 0.38432(14) 0.36704(9) 0.63793(10) 0.0282(3) Uani 1 1 d . . . . .
C8 C 0.0071(5) 0.5873(4) 0.2720(4) 0.0263(11) Uani 1 1 d . . . . .
H2 H 0.013674 0.665001 0.265307 0.032 Uiso 1 1 calc R U . . .
C9 C -0.0839(5) 0.5200(4) 0.1941(4) 0.0259(11) Uani 1 1 d . . . . .
H3 H -0.140067 0.552777 0.134162 0.031 Uiso 1 1 calc R U . . .
C10 C -0.0973(5) 0.4029(4) 0.1998(4) 0.0269(11) Uani 1 1 d . . . . .
C11 C -0.0228(5) 0.3582(4) 0.2901(4) 0.0245(11) Uani 1 1 d . . . . .
H4 H -0.036925 0.281031 0.298197 0.029 Uiso 1 1 calc R U . . .
C12 C 0.6067(5) 0.5093(4) 0.7685(4) 0.0282(11) Uani 1 1 d . . . . .
H5 H 0.644345 0.449382 0.809021 0.034 Uiso 1 1 calc R U . . .
C13 C 0.6709(5) 0.6164(4) 0.7928(4) 0.0305(12) Uani 1 1 d . . . . .
H6 H 0.753399 0.629556 0.851240 0.037 Uiso 1 1 calc R U . . .
C14 C 0.6175(6) 0.7044(4) 0.7340(4) 0.0308(12) Uani 1 1 d . . . . .
H7 H 0.665763 0.776140 0.752349 0.037 Uiso 1 1 calc R U . . .
C15 C 0.4972(5) 0.6909(4) 0.6503(4) 0.0279(11) Uani 1 1 d . . . . .
H8 H 0.460904 0.752150 0.611325 0.033 Uiso 1 1 calc R U . . .
C16 C -0.1895(6) 0.3338(4) 0.1041(4) 0.0299(12) Uani 1 1 d . . . . .
C17 C -0.1981(9) 0.2108(5) 0.1246(5) 0.066(2) Uani 1 1 d . . . . .
H9 H -0.094959 0.185777 0.142213 0.099 Uiso 1 1 calc R U . . .
H10 H -0.254130 0.169620 0.060656 0.099 Uiso 1 1 calc R U . . .
H11 H -0.250761 0.197889 0.184191 0.099 Uiso 1 1 calc R U . . .
C18 C -0.1081(6) 0.3500(5) 0.0085(4) 0.0434(15) Uani 1 1 d . . . . .
H12 H -0.099242 0.428726 -0.005658 0.065 Uiso 1 1 calc R U . . .
H13 H -0.167216 0.309125 -0.054581 0.065 Uiso 1 1 calc R U . . .
H14 H -0.006360 0.322486 0.025254 0.065 Uiso 1 1 calc R U . . .
C19 C -0.3491(6) 0.3734(5) 0.0753(5) 0.0509(16) Uani 1 1 d . . . . .
H15 H -0.402726 0.361704 0.134559 0.076 Uiso 1 1 calc R U . . .
H16 H -0.404845 0.331684 0.011507 0.076 Uiso 1 1 calc R U . . .
H17 H -0.342602 0.452158 0.061159 0.076 Uiso 1 1 calc R U . . .
Sn1 Sn 1.000000 0.000000 0.500000 0.01987(16) Uani 1 2 d S . P . .
Cl1 Cl 0.83513(13) -0.07763(9) 0.61412(10) 0.0282(3) Uani 1 1 d . . . . .
Cl2 Cl 0.79596(13) 0.10594(9) 0.41045(10) 0.0286(3) Uani 1 1 d . . . . .
C20 C 0.9603(6) 0.0667(5) 0.8680(5) 0.0411(14) Uani 1 1 d . . . . .
H18 H 0.944281 0.144854 0.856755 0.062 Uiso 1 1 calc R U . . .
H19 H 0.998828 0.034751 0.807797 0.062 Uiso 1 1 calc R U . . .
H20 H 1.034341 0.060053 0.933883 0.062 Uiso 1 1 calc R U . . .
C21 C 0.8172(7) 0.0083(4) 0.8764(4) 0.0385(13) Uani 1 1 d . . . . .
N1 N 0.7033(6) -0.0372(4) 0.8841(4) 0.0487(13) Uani 1 1 d . . . . .
C22 C 0.5312(6) 0.0905(4) 0.6171(5) 0.0387(14) Uani 1 1 d . . . . .
H21 H 0.427274 0.113537 0.596997 0.058 Uiso 1 1 calc R U . . .
H22 H 0.528230 0.017240 0.646834 0.058 Uiso 1 1 calc R U . . .
H23 H 0.578470 0.087518 0.553940 0.058 Uiso 1 1 calc R U . . .
C23 C 0.6196(5) 0.1695(4) 0.6964(4) 0.0275(11) Uani 1 1 d . . . . .
N2 N 0.6874(5) 0.2338(3) 0.7588(4) 0.0381(11) Uani 1 1 d . . . . .
C24 C -0.3746(7) 0.8994(5) 0.1254(5) 0.0463(15) Uani 1 1 d . . . . .
H24 H -0.361557 0.957811 0.076144 0.069 Uiso 1 1 calc R U . . .
H25 H -0.322527 0.923855 0.197522 0.069 Uiso 1 1 calc R U . . .
H26 H -0.483246 0.883579 0.124988 0.069 Uiso 1 1 calc R U . . .
C25 C -0.3090(7) 0.7986(5) 0.0918(5) 0.0438(15) Uani 1 1 d . . . . .
N3 N -0.2596(6) 0.7216(4) 0.0665(5) 0.0552(15) Uani 1 1 d . . . . .
Cl3 Cl 0.91312(13) -0.15485(9) 0.37258(9) 0.0265(3) Uani 1 1 d . . . . .

loop_
_atom_site_aniso_label
_atom_site_aniso_U_11
_atom_site_aniso_U_22
_atom_site_aniso_U_33
_atom_site_aniso_U_23
_atom_site_aniso_U_13
_atom_site_aniso_U_12
S1 0.0280(6) 0.0156(6) 0.0288(7) 0.0006(5) 0.0034(5) -0.0031(5)
C1 0.023(2) 0.021(2) 0.026(3) 0.0016(19) 0.005(2) -0.0016(19)
C2 0.023(2) 0.018(2) 0.027(3) -0.0006(19) 0.009(2) -0.0029(19)
C3 0.027(3) 0.015(2) 0.030(3) 0.0042(19) 0.007(2) -0.0055(19)
C4 0.023(2) 0.021(2) 0.025(3) 0.0054(19) 0.006(2) -0.0013(19)
C5 0.024(3) 0.020(2) 0.027(3) 0.0010(19) 0.009(2) -0.0019(19)
C6 0.017(2) 0.024(2) 0.032(3) -0.002(2) 0.007(2) -0.0025(19)
C7 0.021(2) 0.022(2) 0.032(3) -0.001(2) 0.009(2) -0.0044(19)
S2 0.0255(7) 0.0206(6) 0.0354(7) 0.0048(5) -0.0013(6) -0.0035(5)
C8 0.031(3) 0.017(2) 0.032(3) 0.004(2) 0.008(2) 0.003(2)
C9 0.028(3) 0.023(2) 0.027(3) 0.005(2) 0.004(2) 0.003(2)
C10 0.025(3) 0.028(3) 0.029(3) 0.000(2) 0.009(2) -0.004(2)
C11 0.023(2) 0.015(2) 0.035(3) 0.0034(19) 0.003(2) -0.0034(18)
C12 0.025(3) 0.028(3) 0.032(3) 0.001(2) 0.008(2) 0.000(2)
C13 0.020(3) 0.038(3) 0.032(3) -0.002(2) 0.001(2) -0.002(2)
C14 0.026(3) 0.028(3) 0.038(3) -0.005(2) 0.010(2) -0.007(2)
C15 0.025(3) 0.021(2) 0.037(3) -0.005(2) 0.008(2) -0.008(2)
C16 0.025(3) 0.027(3) 0.035(3) -0.003(2) 0.004(2) -0.006(2)
C17 0.105(6) 0.032(3) 0.045(4) -0.004(3) -0.018(4) -0.022(3)
C18 0.034(3) 0.061(4) 0.033(3) -0.015(3) 0.010(3) -0.012(3)
C19 0.027(3) 0.062(4) 0.059(4) -0.011(3) 0.001(3) -0.004(3)
Sn1 0.0189(3) 0.0140(2) 0.0262(3) 0.00130(17) 0.00464(19) -0.00410(17)
Cl1 0.0290(7) 0.0224(6) 0.0348(7) 0.0029(5) 0.0121(5) -0.0048(5)
Cl2 0.0232(6) 0.0225(6) 0.0384(7) 0.0058(5) 0.0017(5) -0.0008(5)
C20 0.043(3) 0.042(3) 0.038(3) 0.004(3) 0.006(3) -0.004(3)
C21 0.045(3) 0.036(3) 0.032(3) 0.006(2) 0.001(3) 0.001(3)
N1 0.055(3) 0.041(3) 0.050(3) 0.002(2) 0.012(3) -0.007(2)
C22 0.028(3) 0.038(3) 0.047(3) -0.010(2) 0.004(3) -0.003(2)
C23 0.021(3) 0.027(3) 0.033(3) 0.007(2) 0.001(2) -0.001(2)
N2 0.040(3) 0.030(2) 0.040(3) 0.004(2) -0.002(2) -0.002(2)
C24 0.042(3) 0.049(4) 0.051(4) 0.015(3) 0.011(3) 0.007(3)
C25 0.033(3) 0.038(3) 0.053(4) 0.014(3) -0.008(3) -0.007(3)
N3 0.059(4) 0.037(3) 0.065(4) 0.006(3) -0.003(3) 0.008(3)
Cl3 0.0306(7) 0.0191(6) 0.0291(7) -0.0014(5) 0.0074(5) -0.0062(5)

loop_
_atom_type_symbol
_atom_type_description
_atom_type_scat_dispersion_real
_atom_type_scat_dispersion_imag
_atom_type_scat_source
Sn Sn -0.6537 1.4246 'International Tables Vol C Tables 4.2.6.8 and 6.1.1.4'
Cl Cl 0.1484 0.1585 'International Tables Vol C Tables 4.2.6.8 and 6.1.1.4'
S S 0.1246 0.1234 'International Tables Vol C Tables 4.2.6.8 and 6.1.1.4'
C C 0.0033 0.0016 'International Tables Vol C Tables 4.2.6.8 and 6.1.1.4'
H H 0.0000 0.0000 'International Tables Vol C Tables 4.2.6.8 and 6.1.1.4'
N N 0.0061 0.0033 'International Tables Vol C Tables 4.2.6.8 and 6.1.1.4'

loop_
_geom_angle_atom_site_label_1
_geom_angle_atom_site_label_2
_geom_angle_atom_site_label_3
_geom_angle
_geom_angle_site_symmetry_1
_geom_angle_site_symmetry_3
_geom_angle_publ_flag
C5 S1 C1 103.9(2) . . ?
C8 C1 C2 120.2(4) . . ?
C8 C1 S1 116.5(3) . . ?
C2 C1 S1 123.2(4) . . ?
C3 C2 C1 122.3(4) . . ?
C3 C2 C11 119.7(4) . . ?
C1 C2 C11 117.9(4) . . ?
C4 C3 C2 123.0(4) . . ?
C4 C3 H1 118.5 . . ?
C2 C3 H1 118.5 . . ?
C3 C4 C5 125.0(4) . . ?
C3 C4 S2 124.2(3) . . ?
C5 C4 S2 110.8(3) . . ?
C6 C5 C4 113.7(4) . . ?
C6 C5 S1 124.0(3) . . ?
C4 C5 S1 122.3(3) . . ?
C7 C6 C5 110.9(4) . . ?
C7 C6 C15 119.6(4) . . ?
C5 C6 C15 129.5(4) . . ?
C12 C7 C6 120.9(4) . . ?
C12 C7 S2 126.1(4) . . ?
C6 C7 S2 113.0(3) . . ?
C7 S2 C4 91.6(2) . . ?
C9 C8 C1 119.5(4) . . ?
C9 C8 H2 120.2 . . ?
C1 C8 H2 120.2 . . ?
C8 C9 C10 122.6(4) . . ?
C8 C9 H3 118.7 . . ?
C10 C9 H3 118.7 . . ?
C11 C10 C9 117.6(4) . . ?
C11 C10 C16 123.6(4) . . ?
C9 C10 C16 118.8(4) . . ?
C10 C11 C2 122.0(4) . . ?
C10 C11 H4 119.0 . . ?
C2 C11 H4 119.0 . . ?
C13 C12 C7 117.8(4) . . ?
C13 C12 H5 121.1 . . ?
C7 C12 H5 121.1 . . ?
C14 C13 C12 121.7(4) . . ?
C14 C13 H6 119.2 . . ?
C12 C13 H6 119.2 . . ?
C15 C14 C13 121.8(4) . . ?
C15 C14 H7 119.1 . . ?
C13 C14 H7 119.1 . . ?
C14 C15 C6 118.3(5) . . ?
C14 C15 H8 120.9 . . ?
C6 C15 H8 120.9 . . ?
C19 C16 C17 110.0(5) . . ?
C19 C16 C10 110.2(4) . . ?
C17 C16 C10 112.2(4) . . ?
C19 C16 C18 108.7(5) . . ?
C17 C16 C18 107.7(5) . . ?
C10 C16 C18 107.9(4) . . ?
C16 C17 H9 109.5 . . ?
C16 C17 H10 109.5 . . ?
H9 C17 H10 109.5 . . ?
C16 C17 H11 109.5 . . ?
H9 C17 H11 109.5 . . ?
H10 C17 H11 109.5 . . ?
C16 C18 H12 109.5 . . ?
C16 C18 H13 109.5 . . ?
H12 C18 H13 109.5 . . ?
C16 C18 H14 109.5 . . ?
H12 C18 H14 109.5 . . ?
H13 C18 H14 109.5 . . ?
C16 C19 H15 109.5 . . ?
C16 C19 H16 109.5 . . ?
H15 C19 H16 109.5 . . ?
C16 C19 H17 109.5 . . ?
H15 C19 H17 109.5 . . ?
H16 C19 H17 109.5 . . ?
Cl1 Sn1 Cl1 180.0 2_756 . ?
Cl1 Sn1 Cl2 89.18(4) 2_756 . ?
Cl1 Sn1 Cl2 90.82(4) . . ?
Cl1 Sn1 Cl2 90.83(4) 2_756 2_756 ?
Cl1 Sn1 Cl2 89.17(4) . 2_756 ?
Cl2 Sn1 Cl2 180.0 . 2_756 ?
Cl1 Sn1 Cl3 91.24(4) 2_756 . ?
Cl1 Sn1 Cl3 88.76(4) . . ?
Cl2 Sn1 Cl3 90.04(4) . . ?
Cl2 Sn1 Cl3 89.96(4) 2_756 . ?
Cl1 Sn1 Cl3 88.76(4) 2_756 2_756 ?
Cl1 Sn1 Cl3 91.24(4) . 2_756 ?
Cl2 Sn1 Cl3 89.96(4) . 2_756 ?
Cl2 Sn1 Cl3 90.04(4) 2_756 2_756 ?
Cl3 Sn1 Cl3 180.00(5) . 2_756 ?
C21 C20 H18 109.5 . . ?
C21 C20 H19 109.5 . . ?
H18 C20 H19 109.5 . . ?
C21 C20 H20 109.5 . . ?
H18 C20 H20 109.5 . . ?
H19 C20 H20 109.5 . . ?
N1 C21 C20 179.1(7) . . ?
C23 C22 H21 109.5 . . ?
C23 C22 H22 109.5 . . ?
H21 C22 H22 109.5 . . ?
C23 C22 H23 109.5 . . ?
H21 C22 H23 109.5 . . ?
H22 C22 H23 109.5 . . ?
N2 C23 C22 178.5(6) . . ?
C25 C24 H24 109.5 . . ?
C25 C24 H25 109.5 . . ?
H24 C24 H25 109.5 . . ?
C25 C24 H26 109.5 . . ?
H24 C24 H26 109.5 . . ?
H25 C24 H26 109.5 . . ?
N3 C25 C24 179.6(7) . . ?

loop_
_geom_bond_atom_site_label_1
_geom_bond_atom_site_label_2
_geom_bond_distance
_geom_bond_site_symmetry_2
_geom_bond_publ_flag
S1 C5 1.694(5) . ?
S1 C1 1.730(4) . ?
C1 C8 1.394(7) . ?
C1 C2 1.427(6) . ?
C2 C3 1.402(6) . ?
C2 C11 1.430(6) . ?
C3 C4 1.371(6) . ?
C3 H1 0.9500 . ?
C4 C5 1.428(6) . ?
C4 S2 1.745(5) . ?
C5 C6 1.424(6) . ?
C6 C7 1.414(7) . ?
C6 C15 1.425(6) . ?
C7 C12 1.403(7) . ?
C7 S2 1.744(4) . ?
C8 C9 1.373(7) . ?
C8 H2 0.9500 . ?
C9 C10 1.425(6) . ?
C9 H3 0.9500 . ?
C10 C11 1.369(7) . ?
C10 C16 1.535(7) . ?
C11 H4 0.9500 . ?
C12 C13 1.390(6) . ?
C12 H5 0.9500 . ?
C13 C14 1.386(7) . ?
C13 H6 0.9500 . ?
C14 C15 1.370(7) . ?
C14 H7 0.9500 . ?
C15 H8 0.9500 . ?
C16 C19 1.522(8) . ?
C16 C17 1.525(7) . ?
C16 C18 1.548(8) . ?
C17 H9 0.9800 . ?
C17 H10 0.9800 . ?
C17 H11 0.9800 . ?
C18 H12 0.9800 . ?
C18 H13 0.9800 . ?
C18 H14 0.9800 . ?
C19 H15 0.9800 . ?
C19 H16 0.9800 . ?
C19 H17 0.9800 . ?
Sn1 Cl1 2.4338(12) 2_756 ?
Sn1 Cl1 2.4338(12) . ?
Sn1 Cl2 2.4346(12) . ?
Sn1 Cl2 2.4346(12) 2_756 ?
Sn1 Cl3 2.4381(11) . ?
Sn1 Cl3 2.4381(11) 2_756 ?
C20 C21 1.450(8) . ?
C20 H18 0.9800 . ?
C20 H19 0.9800 . ?
C20 H20 0.9800 . ?
C21 N1 1.153(7) . ?
C22 C23 1.456(7) . ?
C22 H21 0.9800 . ?
C22 H22 0.9800 . ?
C22 H23 0.9800 . ?
C23 N2 1.156(6) . ?
C24 C25 1.477(9) . ?
C24 H24 0.9800 . ?
C24 H25 0.9800 . ?
C24 H26 0.9800 . ?
C25 N3 1.123(8) . ?

loop_
_geom_torsion_atom_site_label_1
_geom_torsion_atom_site_label_2
_geom_torsion_atom_site_label_3
_geom_torsion_atom_site_label_4
_geom_torsion
_geom_torsion_site_symmetry_1
_geom_torsion_site_symmetry_2
_geom_torsion_site_symmetry_3
_geom_torsion_site_symmetry_4
_geom_torsion_publ_flag
C5 S1 C1 C8 -174.6(4) . . . . ?
C5 S1 C1 C2 3.1(5) . . . . ?
C8 C1 C2 C3 178.5(5) . . . . ?
S1 C1 C2 C3 0.8(7) . . . . ?
C8 C1 C2 C11 1.2(7) . . . . ?
S1 C1 C2 C11 -176.4(4) . . . . ?
C1 C2 C3 C4 -4.4(8) . . . . ?
C11 C2 C3 C4 172.8(5) . . . . ?
C2 C3 C4 C5 3.0(8) . . . . ?
C2 C3 C4 S2 -174.4(4) . . . . ?
C3 C4 C5 C6 -176.4(5) . . . . ?
S2 C4 C5 C6 1.3(5) . . . . ?
C3 C4 C5 S1 2.0(7) . . . . ?
S2 C4 C5 S1 179.7(3) . . . . ?
C1 S1 C5 C6 173.8(4) . . . . ?
C1 S1 C5 C4 -4.4(5) . . . . ?
C4 C5 C6 C7 0.2(6) . . . . ?
S1 C5 C6 C7 -178.1(4) . . . . ?
C4 C5 C6 C15 178.9(5) . . . . ?
S1 C5 C6 C15 0.5(8) . . . . ?
C5 C6 C7 C12 179.9(5) . . . . ?
C15 C6 C7 C12 1.1(7) . . . . ?
C5 C6 C7 S2 -1.7(5) . . . . ?
C15 C6 C7 S2 179.5(4) . . . . ?
C12 C7 S2 C4 -179.6(5) . . . . ?
C6 C7 S2 C4 2.1(4) . . . . ?
C3 C4 S2 C7 175.8(5) . . . . ?
C5 C4 S2 C7 -1.9(4) . . . . ?
C2 C1 C8 C9 -2.3(8) . . . . ?
S1 C1 C8 C9 175.5(4) . . . . ?
C1 C8 C9 C10 -0.3(8) . . . . ?
C8 C9 C10 C11 4.0(8) . . . . ?
C8 C9 C10 C16 -174.1(5) . . . . ?
C9 C10 C11 C2 -5.1(7) . . . . ?
C16 C10 C11 C2 172.9(5) . . . . ?
C3 C2 C11 C10 -174.7(5) . . . . ?
C1 C2 C11 C10 2.7(7) . . . . ?
C6 C7 C12 C13 -0.8(7) . . . . ?
S2 C7 C12 C13 -179.0(4) . . . . ?
C7 C12 C13 C14 -0.3(8) . . . . ?
C12 C13 C14 C15 1.2(8) . . . . ?
C13 C14 C15 C6 -0.9(8) . . . . ?
C7 C6 C15 C14 -0.2(7) . . . . ?
C5 C6 C15 C14 -178.8(5) . . . . ?
C11 C10 C16 C19 127.2(6) . . . . ?
C9 C10 C16 C19 -54.8(6) . . . . ?
C11 C10 C16 C17 4.3(8) . . . . ?
C9 C10 C16 C17 -177.7(5) . . . . ?
C11 C10 C16 C18 -114.2(6) . . . . ?
C9 C10 C16 C18 63.8(6) . . . . ?
